data_7028788
loop_
_publ_author_name
'Banerjee, Manish'
'Seidel, R\"udiger W'
'Winter, Manuela'
'Becker, Hans-Werner'
'Rogalla, Detlef'
'Devi, Anjana'

_publ_section_title
;
 Novel \b-ketoiminato complexes of zirconium: synthesis, characterization
 and evaluation for solution based processing of ZrO2 thin films.
;
_journal_issue 6
_journal_name_full 'Dalton transactions (Cambridge, England : 2003)'
_journal_page_first 2384
_journal_page_last 2396
_journal_paper_doi 10.1039/c3dt52335g
_journal_volume 43
_journal_year 2014
_chemical_formula_sum 'C32 H56 N4 O8 Zr'
_chemical_formula_weight 716.03
_chemical_name_systematic
; 
 ? 
;
_space_group_IT_number 52
_symmetry_cell_setting orthorhombic
_symmetry_space_group_name_Hall '-P 2a 2bc'
_symmetry_space_group_name_H-M 'P n n a'
_atom_sites_solution_hydrogens geom
_atom_sites_solution_primary direct
_atom_sites_solution_secondary difmap
_audit_creation_method SHELXL-97
_cell_angle_alpha 90.00
_cell_angle_beta 90.00
_cell_angle_gamma 90.00
_cell_formula_units_Z 4
_cell_length_a 19.2359(18)
_cell_length_b 18.1915(15)
_cell_length_c 10.2582(9)
_cell_measurement_reflns_used 1165
_cell_measurement_temperature 113(2)
_cell_measurement_theta_max 24.992
_cell_measurement_theta_min 2.897
_cell_volume 3589.7(5)
_computing_cell_refinement 'CrysAlisPro Version 1.171.34.44'
_computing_data_collection 'CrysAlisPro Version 1.171.34.44'
_computing_data_reduction 'CrysAlisPro Version 1.171.34.44'
_computing_molecular_graphics SHELXL-97
_computing_publication_material SHELXL-97
_computing_structure_refinement 'SHELXL-97 (Sheldrick, 1997)'
_computing_structure_solution 'SHELXS-97 (Sheldrick, 1990)'
_diffrn_ambient_temperature 113(2)
_diffrn_measured_fraction_theta_full 0.997
_diffrn_measured_fraction_theta_max 0.997
_diffrn_measurement_device_type 'Xcalibur, Sapphire2, large Be window'
_diffrn_measurement_method 'omega scans'
_diffrn_radiation_monochromator graphite
_diffrn_radiation_source 'Enhance (Mo) X-ray Source'
_diffrn_radiation_type MoK\a
_diffrn_radiation_wavelength 0.71073
_diffrn_reflns_av_R_equivalents 0.1225
_diffrn_reflns_av_sigmaI/netI 0.1177
_diffrn_reflns_limit_h_max 22
_diffrn_reflns_limit_h_min -22
_diffrn_reflns_limit_k_max 19
_diffrn_reflns_limit_k_min -21
_diffrn_reflns_limit_l_max 12
_diffrn_reflns_limit_l_min -12
_diffrn_reflns_number 12467
_diffrn_reflns_theta_full 25.05
_diffrn_reflns_theta_max 25.05
_diffrn_reflns_theta_min 3.08
_exptl_absorpt_coefficient_mu 0.358
_exptl_absorpt_correction_T_max 0.989
_exptl_absorpt_correction_T_min 0.970
_exptl_absorpt_correction_type empirical
_exptl_absorpt_process_details abspack
_exptl_crystal_colour colourless
_exptl_crystal_density_diffrn 1.325
_exptl_crystal_density_method 'not measured'
_exptl_crystal_description prism
_exptl_crystal_F_000 1520
_exptl_crystal_size_max 0.08
_exptl_crystal_size_mid 0.07
_exptl_crystal_size_min 0.03
_refine_diff_density_max 1.050
_refine_diff_density_min -0.505
_refine_diff_density_rms 0.105
_refine_ls_extinction_method none
_refine_ls_goodness_of_fit_ref 1.020
_refine_ls_hydrogen_treatment constr
_refine_ls_matrix_type full
_refine_ls_number_parameters 210
_refine_ls_number_reflns 3182
_refine_ls_number_restraints 0
_refine_ls_restrained_S_all 1.020
_refine_ls_R_factor_all 0.1294
_refine_ls_R_factor_gt 0.0608
_refine_ls_shift/su_max 0.001
_refine_ls_shift/su_mean 0.000
_refine_ls_structure_factor_coef Fsqd
_refine_ls_weighting_details 'calc w=1/[\s^2^(Fo^2^)+(0.0564P)^2^+4.0255P] where P=(Fo^2^+2Fc^2^)/3'
_refine_ls_weighting_scheme calc
_refine_ls_wR_factor_gt 0.1266
_refine_ls_wR_factor_ref 0.1550
_reflns_number_gt 1830
_reflns_number_total 3182
_reflns_threshold_expression >2sigma(I)
_cod_data_source_file c3dt52335g.txt
_cod_data_source_block cvd340
_cod_original_cell_volume 3589.7(6)
_cod_original_sg_symbol_H-M Pnna
_cod_database_code 7028788

loop_
_symmetry_equiv_pos_as_xyz
'x, y, z'
'-x+1/2, -y, z'
'-x+1/2, y+1/2, -z+1/2'
'x, -y+1/2, -z+1/2'
'-x, -y, -z'
'x-1/2, y, -z'
'x-1/2, -y-1/2, z-1/2'
'-x, y-1/2, z-1/2'

loop_
_atom_site_label
_atom_site_type_symbol
_atom_site_fract_x
_atom_site_fract_y
_atom_site_fract_z
_atom_site_U_iso_or_equiv
_atom_site_adp_type
_atom_site_occupancy
_atom_site_symmetry_multiplicity
_atom_site_calc_flag
_atom_site_refinement_flags
Zr1 Zr 0.57039(4) 0.7500 0.7500 0.0156(2) Uani 1 2 d S
O3 O 0.5079(2) 0.77441(19) 0.9127(4) 0.0220(9) Uani 1 1 d .
C10 C 0.4897(3) 0.8337(3) 0.9740(6) 0.0222(14) Uani 1 1 d .
C11 C 0.4838(3) 0.8991(3) 0.9145(6) 0.0254(15) Uani 1 1 d .
H13 H 0.4779 0.9408 0.9690 0.031 Uiso 1 1 calc R
C12 C 0.4854(3) 0.9119(3) 0.7767(6) 0.0221(15) Uani 1 1 d .
N2 N 0.5037(2) 0.8603(2) 0.6940(4) 0.0177(11) Uani 1 1 d .
C9 C 0.4752(4) 0.8235(3) 1.1159(5) 0.0344(17) Uani 1 1 d .
H12A H 0.4396 0.7855 1.1272 0.052 Uiso 1 1 calc R
H12B H 0.4586 0.8699 1.1532 0.052 Uiso 1 1 calc R
H12C H 0.5180 0.8083 1.1605 0.052 Uiso 1 1 calc R
C13 C 0.4640(3) 0.9885(3) 0.7341(6) 0.0301(15) Uani 1 1 d .
H14A H 0.5048 1.0151 0.7020 0.045 Uiso 1 1 calc R
H14B H 0.4440 1.0149 0.8084 0.045 Uiso 1 1 calc R
H14C H 0.4293 0.9849 0.6644 0.045 Uiso 1 1 calc R
C14 C 0.4890(3) 0.8773(3) 0.5537(5) 0.0223(14) Uani 1 1 d .
H15A H 0.5196 0.8470 0.4975 0.027 Uiso 1 1 calc R
H15B H 0.4994 0.9296 0.5363 0.027 Uiso 1 1 calc R
C15 C 0.4143(3) 0.8618(3) 0.5210(5) 0.0245(14) Uani 1 1 d .
H15C H 0.4028 0.8100 0.5413 0.029 Uiso 1 1 calc R
H15D H 0.3833 0.8940 0.5727 0.029 Uiso 1 1 calc R
O4 O 0.4052(2) 0.8754(2) 0.3864(4) 0.0298(10) Uani 1 1 d .
C16 C 0.3375(3) 0.8573(4) 0.3437(6) 0.0375(17) Uani 1 1 d .
H15E H 0.3300 0.8043 0.3536 0.056 Uiso 1 1 calc R
H15F H 0.3323 0.8709 0.2518 0.056 Uiso 1 1 calc R
H15G H 0.3032 0.8841 0.3961 0.056 Uiso 1 1 calc R
O1 O 0.6322(2) 0.8374(2) 0.8305(4) 0.0308(11) Uani 1 1 d .
C2 C 0.6489(3) 0.9044(3) 0.7927(6) 0.0286(16) Uani 1 1 d .
C3 C 0.6569(3) 0.9217(3) 0.6633(6) 0.0281(15) Uani 1 1 d .
H23 H 0.6637 0.9719 0.6416 0.034 Uiso 1 1 calc R
C4 C 0.6558(3) 0.8707(3) 0.5605(6) 0.0298(16) Uani 1 1 d .
N1 N 0.6359(3) 0.8016(2) 0.5771(5) 0.0262(12) Uani 1 1 d .
C1 C 0.6608(4) 0.9579(4) 0.8988(6) 0.0453(19) Uani 1 1 d .
H22A H 0.6172 0.9663 0.9459 0.068 Uiso 1 1 calc R
H22B H 0.6773 1.0045 0.8618 0.068 Uiso 1 1 calc R
H22C H 0.6958 0.9385 0.9591 0.068 Uiso 1 1 calc R
C5 C 0.6786(4) 0.9002(4) 0.4288(6) 0.050(2) Uani 1 1 d .
H24A H 0.7199 0.8734 0.3993 0.075 Uiso 1 1 calc R
H24B H 0.6896 0.9526 0.4367 0.075 Uiso 1 1 calc R
H24C H 0.6409 0.8936 0.3655 0.075 Uiso 1 1 calc R
C6 C 0.6507(3) 0.7536(4) 0.4553(6) 0.0409(16) Uani 1 1 d .
H25A H 0.6178 0.7118 0.4531 0.049 Uiso 1 1 calc R
H25B H 0.6435 0.7833 0.3756 0.049 Uiso 1 1 calc R
C7 C 0.7257(4) 0.7243(5) 0.4575(7) 0.059(2) Uani 1 1 d .
H25C H 0.7587 0.7652 0.4418 0.070 Uiso 1 1 calc R
H25D H 0.7360 0.7029 0.5441 0.070 Uiso 1 1 calc R
O2 O 0.7338(2) 0.6706(2) 0.3610(4) 0.0440(13) Uani 1 1 d .
C8 C 0.8029(4) 0.6465(4) 0.3607(7) 0.059(2) Uani 1 1 d .
H25E H 0.8333 0.6869 0.3336 0.088 Uiso 1 1 calc R
H25F H 0.8079 0.6054 0.2997 0.088 Uiso 1 1 calc R
H25G H 0.8158 0.6304 0.4486 0.088 Uiso 1 1 calc R

loop_
_atom_site_aniso_label
_atom_site_aniso_U_11
_atom_site_aniso_U_22
_atom_site_aniso_U_33
_atom_site_aniso_U_23
_atom_site_aniso_U_13
_atom_site_aniso_U_12
Zr1 0.0196(4) 0.0143(4) 0.0130(3) -0.0012(4) 0.000 0.000
O3 0.026(2) 0.016(2) 0.024(2) -0.0004(16) 0.0017(19) -0.0012(17)
C10 0.025(4) 0.015(3) 0.027(3) -0.002(3) -0.001(3) -0.002(3)
C11 0.027(4) 0.024(3) 0.025(4) -0.012(3) 0.003(3) -0.004(3)
C12 0.018(3) 0.016(3) 0.032(4) 0.000(3) 0.007(3) -0.002(2)
N2 0.020(3) 0.018(3) 0.015(2) 0.000(2) 0.000(2) -0.004(2)
C9 0.048(5) 0.034(4) 0.022(3) -0.004(3) 0.010(3) -0.005(3)
C13 0.040(4) 0.018(3) 0.032(4) 0.004(3) -0.003(4) 0.001(3)
C14 0.023(3) 0.022(3) 0.022(3) 0.009(3) 0.003(3) 0.002(3)
C15 0.029(4) 0.026(3) 0.019(3) 0.001(3) -0.001(3) 0.003(3)
O4 0.025(2) 0.046(3) 0.019(2) 0.005(2) -0.0038(19) -0.002(2)
C16 0.030(4) 0.055(5) 0.027(4) 0.002(3) -0.013(3) 0.001(3)
O1 0.024(2) 0.028(2) 0.041(3) 0.007(2) -0.001(2) -0.004(2)
C2 0.014(3) 0.028(4) 0.044(4) 0.001(3) -0.001(3) -0.004(3)
C3 0.024(4) 0.021(3) 0.040(4) -0.001(3) 0.008(3) -0.001(3)
C4 0.021(3) 0.038(4) 0.031(4) 0.002(3) 0.002(3) 0.012(3)
N1 0.024(3) 0.016(3) 0.038(3) -0.006(2) -0.009(3) 0.007(2)
C1 0.032(4) 0.057(5) 0.047(4) -0.015(4) 0.001(4) -0.006(4)
C5 0.047(5) 0.066(5) 0.038(4) 0.007(4) 0.007(4) 0.025(4)
C6 0.039(4) 0.057(4) 0.027(3) -0.005(4) 0.001(3) -0.004(4)
C7 0.028(4) 0.119(7) 0.029(4) -0.021(4) 0.007(3) 0.021(4)
O2 0.038(3) 0.056(3) 0.038(3) -0.017(2) 0.003(2) 0.015(2)
C8 0.043(5) 0.079(6) 0.053(5) -0.016(5) 0.007(4) 0.021(4)

loop_
_atom_type_symbol
_atom_type_description
_atom_type_scat_dispersion_real
_atom_type_scat_dispersion_imag
_atom_type_scat_source
C C 0.0033 0.0016 'International Tables Vol C Tables 4.2.6.8 and 6.1.1.4'
H H 0.0000 0.0000 'International Tables Vol C Tables 4.2.6.8 and 6.1.1.4'
N N 0.0061 0.0033 'International Tables Vol C Tables 4.2.6.8 and 6.1.1.4'
O O 0.0106 0.0060 'International Tables Vol C Tables 4.2.6.8 and 6.1.1.4'
Zr Zr -2.9673 0.5597 'International Tables Vol C Tables 4.2.6.8 and 6.1.1.4'

loop_
_geom_angle_atom_site_label_1
_geom_angle_atom_site_label_2
_geom_angle_atom_site_label_3
_geom_angle
_geom_angle_site_symmetry_1
_geom_angle_site_symmetry_3
O3 Zr1 O3 110.3(2) 4_566 .
O3 Zr1 O1 140.94(14) 4_566 .
O3 Zr1 O1 81.69(15) . .
O3 Zr1 O1 81.69(15) 4_566 4_566
O3 Zr1 O1 140.94(14) . 4_566
O1 Zr1 O1 112.9(2) . 4_566
O3 Zr1 N1 78.10(15) 4_566 .
O3 Zr1 N1 144.49(14) . .
O1 Zr1 N1 72.58(16) . .
O1 Zr1 N1 73.23(15) 4_566 .
O3 Zr1 N1 144.49(14) 4_566 4_566
O3 Zr1 N1 78.10(15) . 4_566
O1 Zr1 N1 73.23(15) . 4_566
O1 Zr1 N1 72.58(16) 4_566 4_566
N1 Zr1 N1 115.8(2) . 4_566
O3 Zr1 N2 71.80(14) 4_566 .
O3 Zr1 N2 73.39(14) . .
O1 Zr1 N2 76.91(15) . .
O1 Zr1 N2 143.62(15) 4_566 .
N1 Zr1 N2 77.19(15) . .
N1 Zr1 N2 141.10(15) 4_566 .
O3 Zr1 N2 73.39(14) 4_566 4_566
O3 Zr1 N2 71.80(14) . 4_566
O1 Zr1 N2 143.62(15) . 4_566
O1 Zr1 N2 76.91(15) 4_566 4_566
N1 Zr1 N2 141.10(15) . 4_566
N1 Zr1 N2 77.19(15) 4_566 4_566
N2 Zr1 N2 116.9(2) . 4_566
C10 O3 Zr1 135.6(3) . .
O3 C10 C11 122.7(5) . .
O3 C10 C9 114.8(5) . .
C11 C10 C9 122.6(5) . .
C10 C11 C12 126.3(5) . .
C10 C11 H13 116.9 . .
C12 C11 H13 116.9 . .
N2 C12 C11 121.8(5) . .
N2 C12 C13 122.9(5) . .
C11 C12 C13 115.4(5) . .
C12 N2 C14 115.0(5) . .
C12 N2 Zr1 125.1(4) . .
C14 N2 Zr1 119.5(3) . .
C10 C9 H12A 109.5 . .
C10 C9 H12B 109.5 . .
H12A C9 H12B 109.5 . .
C10 C9 H12C 109.5 . .
H12A C9 H12C 109.5 . .
H12B C9 H12C 109.5 . .
C12 C13 H14A 109.5 . .
C12 C13 H14B 109.5 . .
H14A C13 H14B 109.5 . .
C12 C13 H14C 109.5 . .
H14A C13 H14C 109.5 . .
H14B C13 H14C 109.5 . .
N2 C14 C15 110.9(5) . .
N2 C14 H15A 109.5 . .
C15 C14 H15A 109.5 . .
N2 C14 H15B 109.5 . .
C15 C14 H15B 109.5 . .
H15A C14 H15B 108.0 . .
O4 C15 C14 107.7(5) . .
O4 C15 H15C 110.2 . .
C14 C15 H15C 110.2 . .
O4 C15 H15D 110.2 . .
C14 C15 H15D 110.2 . .
H15C C15 H15D 108.5 . .
C16 O4 C15 112.1(5) . .
O4 C16 H15E 109.5 . .
O4 C16 H15F 109.5 . .
H15E C16 H15F 109.5 . .
O4 C16 H15G 109.5 . .
H15E C16 H15G 109.5 . .
H15F C16 H15G 109.5 . .
C2 O1 Zr1 134.9(4) . .
O1 C2 C3 121.5(6) . .
O1 C2 C1 115.5(6) . .
C3 C2 C1 123.0(6) . .
C2 C3 C4 125.0(6) . .
C2 C3 H23 117.5 . .
C4 C3 H23 117.5 . .
N1 C4 C3 122.3(6) . .
N1 C4 C5 122.2(6) . .
C3 C4 C5 115.5(6) . .
C4 N1 C6 112.1(5) . .
C4 N1 Zr1 128.7(4) . .
C6 N1 Zr1 118.6(4) . .
C2 C1 H22A 109.5 . .
C2 C1 H22B 109.5 . .
H22A C1 H22B 109.5 . .
C2 C1 H22C 109.5 . .
H22A C1 H22C 109.5 . .
H22B C1 H22C 109.5 . .
C4 C5 H24A 109.5 . .
C4 C5 H24B 109.5 . .
H24A C5 H24B 109.5 . .
C4 C5 H24C 109.5 . .
H24A C5 H24C 109.5 . .
H24B C5 H24C 109.5 . .
C7 C6 N1 110.9(5) . .
C7 C6 H25A 109.5 . .
N1 C6 H25A 109.5 . .
C7 C6 H25B 109.5 . .
N1 C6 H25B 109.5 . .
H25A C6 H25B 108.0 . .
O2 C7 C6 109.6(6) . .
O2 C7 H25C 109.7 . .
C6 C7 H25C 109.7 . .
O2 C7 H25D 109.7 . .
C6 C7 H25D 109.7 . .
H25C C7 H25D 108.2 . .
C7 O2 C8 109.0(5) . .
O2 C8 H25E 109.5 . .
O2 C8 H25F 109.5 . .
H25E C8 H25F 109.5 . .
O2 C8 H25G 109.5 . .
H25E C8 H25G 109.5 . .
H25F C8 H25G 109.5 . .

loop_
_geom_bond_atom_site_label_1
_geom_bond_atom_site_label_2
_geom_bond_distance
_geom_bond_site_symmetry_2
Zr1 O3 2.105(4) 4_566
Zr1 O3 2.105(4) .
Zr1 O1 2.150(4) .
Zr1 O1 2.150(4) 4_566
Zr1 N1 2.369(5) .
Zr1 N1 2.369(5) 4_566
Zr1 N2 2.450(4) .
Zr1 N2 2.450(4) 4_566
O3 C10 1.297(6) .
C10 C11 1.341(8) .
C10 C9 1.494(7) .
C11 C12 1.433(7) .
C11 H13 0.9500 .
C12 N2 1.314(7) .
C12 C13 1.517(7) .
N2 C14 1.498(7) .
C9 H12A 0.9800 .
C9 H12B 0.9800 .
C9 H12C 0.9800 .
C13 H14A 0.9800 .
C13 H14B 0.9800 .
C13 H14C 0.9800 .
C14 C15 1.503(8) .
C14 H15A 0.9900 .
C14 H15B 0.9900 .
C15 O4 1.414(6) .
C15 H15C 0.9900 .
C15 H15D 0.9900 .
O4 C16 1.413(7) .
C16 H15E 0.9800 .
C16 H15F 0.9800 .
C16 H15G 0.9800 .
O1 C2 1.319(7) .
C2 C3 1.373(9) .
C2 C1 1.478(8) .
C3 C4 1.405(8) .
C3 H23 0.9500 .
C4 N1 1.325(7) .
C4 C5 1.518(8) .
N1 C6 1.550(7) .
C1 H22A 0.9800 .
C1 H22B 0.9800 .
C1 H22C 0.9800 .
C5 H24A 0.9800 .
C5 H24B 0.9800 .
C5 H24C 0.9800 .
C6 C7 1.538(9) .
C6 H25A 0.9900 .
C6 H25B 0.9900 .
C7 O2 1.399(7) .
C7 H25C 0.9900 .
C7 H25D 0.9900 .
O2 C8 1.400(8) .
C8 H25E 0.9800 .
C8 H25F 0.9800 .
C8 H25G 0.9800 .

loop_
_geom_torsion_atom_site_label_1
_geom_torsion_atom_site_label_2
_geom_torsion_atom_site_label_3
_geom_torsion_atom_site_label_4
_geom_torsion
_geom_torsion_site_symmetry_1
O3 Zr1 O3 C10 -104.0(5) 4_566
O1 Zr1 O3 C10 37.5(5) .
O1 Zr1 O3 C10 153.8(5) 4_566
N1 Zr1 O3 C10 -6.0(7) .
N1 Zr1 O3 C10 112.0(5) 4_566
N2 Zr1 O3 C10 -41.2(5) .
N2 Zr1 O3 C10 -167.7(5) 4_566
Zr1 O3 C10 C11 30.0(9) .
Zr1 O3 C10 C9 -150.6(4) .
O3 C10 C11 C12 10.2(10) .
C9 C10 C11 C12 -169.1(6) .
C10 C11 C12 N2 -10.6(10) .
C10 C11 C12 C13 168.9(6) .
C11 C12 N2 C14 168.1(5) .
C13 C12 N2 C14 -11.4(8) .
C11 C12 N2 Zr1 -19.5(8) .
C13 C12 N2 Zr1 161.0(4) .
O3 Zr1 N2 C12 152.3(5) 4_566
O3 Zr1 N2 C12 33.7(4) .
O1 Zr1 N2 C12 -51.4(4) .
O1 Zr1 N2 C12 -162.3(4) 4_566
N1 Zr1 N2 C12 -126.2(4) .
N1 Zr1 N2 C12 -10.8(6) 4_566
N2 Zr1 N2 C12 92.6(4) 4_566
O3 Zr1 N2 C14 -35.6(4) 4_566
O3 Zr1 N2 C14 -154.2(4) .
O1 Zr1 N2 C14 120.7(4) .
O1 Zr1 N2 C14 9.8(5) 4_566
N1 Zr1 N2 C14 45.9(4) .
N1 Zr1 N2 C14 161.2(3) 4_566
N2 Zr1 N2 C14 -95.3(4) 4_566
C12 N2 C14 C15 -81.2(6) .
Zr1 N2 C14 C15 106.0(5) .
N2 C14 C15 O4 -177.1(4) .
C14 C15 O4 C16 175.7(5) .
O3 Zr1 O1 C2 -1.4(6) 4_566
O3 Zr1 O1 C2 -113.5(5) .
O1 Zr1 O1 C2 104.3(5) 4_566
N1 Zr1 O1 C2 41.7(5) .
N1 Zr1 O1 C2 166.5(6) 4_566
N2 Zr1 O1 C2 -38.7(5) .
N2 Zr1 O1 C2 -156.6(5) 4_566
Zr1 O1 C2 C3 -32.5(9) .
Zr1 O1 C2 C1 149.6(5) .
O1 C2 C3 C4 -7.1(10) .
C1 C2 C3 C4 170.6(6) .
C2 C3 C4 N1 11.0(10) .
C2 C3 C4 C5 -169.3(6) .
C3 C4 N1 C6 -170.6(5) .
C5 C4 N1 C6 9.8(8) .
C3 C4 N1 Zr1 18.1(8) .
C5 C4 N1 Zr1 -161.5(4) .
O3 Zr1 N1 C4 120.9(5) 4_566
O3 Zr1 N1 C4 12.6(6) .
O1 Zr1 N1 C4 -32.9(5) .
O1 Zr1 N1 C4 -154.3(5) 4_566
N1 Zr1 N1 C4 -93.8(5) 4_566
N2 Zr1 N1 C4 47.2(5) .
N2 Zr1 N1 C4 164.3(4) 4_566
O3 Zr1 N1 C6 -49.9(4) 4_566
O3 Zr1 N1 C6 -158.2(3) .
O1 Zr1 N1 C6 156.3(4) .
O1 Zr1 N1 C6 34.9(4) 4_566
N1 Zr1 N1 C6 95.4(4) 4_566
N2 Zr1 N1 C6 -123.7(4) .
N2 Zr1 N1 C6 -6.5(5) 4_566
C4 N1 C6 C7 85.1(7) .
Zr1 N1 C6 C7 -102.7(6) .
N1 C6 C7 O2 168.9(5) .
C6 C7 O2 C8 177.7(6) .
